data_4503872
loop_
_publ_author_name
'Parrish, Damon A.'
'Deschamps, Jeffrey R.'
'Gilardi, Richard D.'
'Butcher, Raymond J.'

_publ_section_title
;
 Polymorphs of Picryl Bromide
;
_journal_issue 1
_journal_name_full 'Crystal Growth &amp; Design'
_journal_page_first 57
_journal_paper_doi 10.1021/cg700727n
_journal_volume 8
_journal_year 2008
_chemical_formula_moiety 'C6 H2 Br N3 O6'
_chemical_formula_sum 'C6 H2 Br N3 O6'
_chemical_formula_weight 292.02
_chemical_name_systematic
; 
 ? 
;
_space_group_IT_number 2
_symmetry_cell_setting triclinic
_symmetry_space_group_name_Hall '-P 1'
_symmetry_space_group_name_H-M 'P -1'
_atom_sites_solution_hydrogens geom
_atom_sites_solution_primary direct
_atom_sites_solution_secondary difmap
_audit_creation_method SHELXL-97
_cell_angle_alpha 94.7290(10)
_cell_angle_beta 93.7540(10)
_cell_angle_gamma 119.9250(10)
_cell_formula_units_Z 24
_cell_length_a 14.9166(2)
_cell_length_b 14.9424(2)
_cell_length_c 30.3888(3)
_cell_measurement_reflns_used 4634
_cell_measurement_temperature 294(2)
_cell_measurement_theta_max 26.312
_cell_measurement_theta_min 2.436
_cell_volume 5805.61(14)
_computing_cell_refinement 'Bruker SMART'
_computing_data_collection 'Bruker SMART'
_computing_data_reduction 'Bruker SHELXTL'
_computing_molecular_graphics 'Bruker SHELXTL'
_computing_publication_material 'Bruker SHELXTL'
_computing_structure_refinement 'SHELXL-97 (Sheldrick, 1997)'
_computing_structure_solution 'SHELXS-97 (Sheldrick, 1990)'
_diffrn_ambient_temperature 294(2)
_diffrn_measured_fraction_theta_full 0.998
_diffrn_measured_fraction_theta_max 0.841
_diffrn_measurement_device_type 'CCD area detector'
_diffrn_measurement_method 'phi and omega scans'
_diffrn_radiation_monochromator graphite
_diffrn_radiation_source 'fine-focus sealed tube'
_diffrn_radiation_type CuK\a
_diffrn_radiation_wavelength 1.54178
_diffrn_reflns_av_R_equivalents 0.0259
_diffrn_reflns_av_sigmaI/netI 0.0373
_diffrn_reflns_limit_h_max 17
_diffrn_reflns_limit_h_min -17
_diffrn_reflns_limit_k_max 17
_diffrn_reflns_limit_k_min -17
_diffrn_reflns_limit_l_max 35
_diffrn_reflns_limit_l_min -34
_diffrn_reflns_number 30010
_diffrn_reflns_theta_full 33.00
_diffrn_reflns_theta_max 67.20
_diffrn_reflns_theta_min 2.94
_diffrn_standards_decay_% none
_exptl_absorpt_coefficient_mu 6.070
_exptl_absorpt_correction_T_max 0.929
_exptl_absorpt_correction_T_min 0.465
_exptl_absorpt_correction_type multi-scan
_exptl_absorpt_process_details 'Sadabs (Sheldrick, 1996)'
_exptl_crystal_colour colorless
_exptl_crystal_density_diffrn 2.005
_exptl_crystal_density_method 'not measured'
_exptl_crystal_description irr.hexag.
_exptl_crystal_F_000 3408
_exptl_crystal_size_max .46
_exptl_crystal_size_mid .40
_exptl_crystal_size_min .20
_refine_diff_density_max 0.433
_refine_diff_density_min -0.351
_refine_diff_density_rms 0.065
_refine_ls_extinction_coef 0.000152(19)
_refine_ls_extinction_expression Fc^*^=kFc[1+0.001xFc^2^\l^3^/sin(2\q)]^-1/4^
_refine_ls_extinction_method SHELXL
_refine_ls_goodness_of_fit_ref 1.043
_refine_ls_hydrogen_treatment mixed
_refine_ls_matrix_type full
_refine_ls_number_parameters 1744
_refine_ls_number_reflns 17480
_refine_ls_number_restraints 10
_refine_ls_restrained_S_all 1.042
_refine_ls_R_factor_all 0.0446
_refine_ls_R_factor_gt 0.0369
_refine_ls_shift/su_max 0.001
_refine_ls_shift/su_mean 0.000
_refine_ls_structure_factor_coef Fsqd
_refine_ls_weighting_details 'calc w=1/[\s^2^(Fo^2^)+(0.0580P)^2^+0.6179P] where P=(Fo^2^+2Fc^2^)/3'
_refine_ls_weighting_scheme calc
_refine_ls_wR_factor_gt 0.0999
_refine_ls_wR_factor_ref 0.1049
_reflns_number_gt 14390
_reflns_number_total 17480
_reflns_threshold_expression >2sigma(I)
_cod_data_source_file hapbr05t.cif
_cod_data_source_block hapbr05t
_cod_depositor_comments
;
The following automatic conversions were performed:

'_symmetry_cell_setting' value 'Triclinic' changed to 'triclinic'
according to /home/saulius/struct/CIF-dictionaries/cif_core.dic
dictionary named 'cif_core.dic' version 2.4.1 from 2010-06-29.

Automatic conversion script
Id: cif_fix_values 1715 2011-07-08 13:25:40Z adriana 
;
_cod_original_cell_volume 5805.61(12)
_cod_original_sg_symbol_H-M P-1
_cod_database_code 4503872

loop_
_symmetry_equiv_pos_as_xyz
'x, y, z'
'-x, -y, -z'

loop_
_atom_site_label
_atom_site_type_symbol
_atom_site_fract_x
_atom_site_fract_y
_atom_site_fract_z
_atom_site_U_iso_or_equiv
_atom_site_adp_type
_atom_site_occupancy
_atom_site_symmetry_multiplicity
_atom_site_calc_flag
_atom_site_refinement_flags
_atom_site_disorder_assembly
_atom_site_disorder_group
Br01 Br 0.61916(4) 0.82772(3) 0.056455(16) 0.06828(13) Uani 1 1 d . . .
C101 C 0.5446(3) 0.6837(2) 0.05741(12) 0.0478(8) Uani 1 1 d . . .
C201 C 0.5947(3) 0.6270(3) 0.06101(13) 0.0509(8) Uani 1 1 d . . .
N201 N 0.7098(3) 0.6816(3) 0.06318(16) 0.0730(10) Uani 1 1 d . . .
O101 O 0.7462(3) 0.6898(3) 0.02889(15) 0.1035(13) Uani 1 1 d . . .
O201 O 0.7573(3) 0.7081(4) 0.09895(17) 0.150(2) Uani 1 1 d . . .
C301 C 0.5420(3) 0.5213(3) 0.06243(13) 0.0549(9) Uani 1 1 d . . .
H301 H 0.5772 0.4849 0.0645 0.066 Uiso 1 1 calc R . .
C401 C 0.4361(3) 0.4718(3) 0.06068(13) 0.0519(8) Uani 1 1 d . . .
N401 N 0.3790(3) 0.3594(3) 0.06420(14) 0.0737(10) Uani 1 1 d . . .
O301 O 0.4225(3) 0.3116(2) 0.05515(16) 0.1067(13) Uani 1 1 d . . .
O401 O 0.2921(3) 0.3221(3) 0.07522(16) 0.1061(13) Uani 1 1 d . . .
C501 C 0.3806(3) 0.5223(3) 0.05694(12) 0.0524(8) Uani 1 1 d . . .
H501 H 0.3084 0.4868 0.0556 0.063 Uiso 1 1 calc R . .
C601 C 0.4368(3) 0.6276(3) 0.05523(11) 0.0471(8) Uani 1 1 d . . .
N601 N 0.3789(3) 0.6833(2) 0.05262(11) 0.0570(8) Uani 1 1 d . . .
O501 O 0.3416(4) 0.6847(4) 0.01735(13) 0.1179(15) Uani 1 1 d . . .
O601 O 0.3687(4) 0.7218(4) 0.08582(12) 0.1191(16) Uani 1 1 d . . .
Br02 Br 0.99543(4) 0.20232(4) 0.073070(16) 0.06834(13) Uani 1 1 d . . .
C102 C 0.9265(3) 0.2781(3) 0.07194(11) 0.0460(7) Uani 1 1 d . . .
C202 C 0.8199(3) 0.2312(2) 0.07407(11) 0.0429(7) Uani 1 1 d . . .
N202 N 0.7573(2) 0.1189(2) 0.07710(10) 0.0510(7) Uani 1 1 d . . .
O102 O 0.7518(3) 0.0595(2) 0.04632(10) 0.0784(9) Uani 1 1 d . . .
O202 O 0.7136(2) 0.0938(2) 0.10972(10) 0.0728(8) Uani 1 1 d . . .
C302 C 0.7682(3) 0.2856(3) 0.07360(11) 0.0458(7) Uani 1 1 d . . .
H302 H 0.6970 0.2526 0.0754 0.055 Uiso 1 1 calc R . .
C402 C 0.8246(3) 0.3901(3) 0.07036(12) 0.0481(8) Uani 1 1 d . . .
N402 N 0.7700(3) 0.4487(3) 0.06841(12) 0.0631(8) Uani 1 1 d . . .
O302 O 0.6837(2) 0.4094(3) 0.08116(11) 0.0785(9) Uani 1 1 d . . .
O402 O 0.8127(3) 0.5330(3) 0.05494(13) 0.0973(12) Uani 1 1 d . . .
C502 C 0.9303(3) 0.4412(3) 0.06835(13) 0.0536(8) Uani 1 1 d . . .
H502 H 0.9672 0.5121 0.0659 0.064 Uiso 1 1 calc R . .
C602 C 0.9797(3) 0.3850(3) 0.06998(12) 0.0510(8) Uani 1 1 d . . .
N602 N 1.0928(3) 0.4412(3) 0.06785(14) 0.0681(9) Uani 1 1 d . . .
O502 O 1.1490(3) 0.4859(5) 0.09857(17) 0.182(3) Uani 1 1 d . . .
O602 O 1.1216(3) 0.4441(6) 0.03398(18) 0.206(4) Uani 1 1 d . . .
Br03 Br -0.00622(3) -0.17596(4) 0.056934(17) 0.06915(13) Uani 1 1 d . . .
C103 C 0.1385(3) -0.1030(3) 0.05626(11) 0.0460(7) Uani 1 1 d . . .
C203 C 0.1941(3) 0.0023(3) 0.05246(11) 0.0463(7) Uani 1 1 d . . .
N203 N 0.1392(3) 0.0611(3) 0.04960(12) 0.0606(8) Uani 1 1 d . . .
O103 O 0.1036(3) 0.0747(3) 0.08160(13) 0.0943(11) Uani 1 1 d . . .
O203 O 0.1384(4) 0.0955(3) 0.01561(13) 0.1145(14) Uani 1 1 d . . .
C303 C 0.2995(3) 0.0551(2) 0.05152(12) 0.0481(8) Uani 1 1 d . . .
H303 H 0.3354 0.1260 0.0492 0.058 Uiso 1 1 calc R . .
C403 C 0.3512(3) 0.0007(3) 0.05404(12) 0.0489(8) Uani 1 1 d . . .
N403 N 0.4642(3) 0.0547(3) 0.05214(12) 0.0665(9) Uani 1 1 d . . .
O303 O 0.5088(2) 0.1482(3) 0.05101(16) 0.1067(13) Uani 1 1 d . . .
O403 O 0.5069(2) 0.0044(3) 0.05072(14) 0.0922(11) Uani 1 1 d . . .
C503 C 0.3009(3) -0.1041(3) 0.05768(12) 0.0494(8) Uani 1 1 d . . .
H503 H 0.3368 -0.1400 0.0590 0.059 Uiso 1 1 calc R . .
C603 C 0.1952(3) -0.1532(2) 0.05922(11) 0.0463(7) Uani 1 1 d . . .
N603 N 0.1415(3) -0.2652(2) 0.06389(12) 0.0592(8) Uani 1 1 d . . .
O503 O 0.1105(4) -0.3261(2) 0.03123(12) 0.1114(14) Uani 1 1 d . . .
O603 O 0.1336(4) -0.2886(3) 0.10042(13) 0.1204(16) Uani 1 1 d . . .
Br04 Br -0.02976(4) -0.16349(3) 0.185050(16) 0.07005(13) Uani 1 1 d . . .
C104 C 0.0462(3) -0.0189(2) 0.18581(11) 0.0460(7) Uani 1 1 d . . .
C204 C -0.0004(2) 0.0407(3) 0.18472(12) 0.0464(7) Uani 1 1 d . . .
N204 N -0.1156(3) -0.0113(3) 0.18329(14) 0.0650(9) Uani 1 1 d . . .
O104 O -0.1532(2) -0.0450(3) 0.21560(15) 0.1097(14) Uani 1 1 d . . .
O204 O -0.1628(3) -0.0125(4) 0.14985(14) 0.1116(14) Uani 1 1 d . . .
C304 C 0.0531(3) 0.1464(3) 0.18496(12) 0.0507(8) Uani 1 1 d . . .
H304 H 0.0189 0.1840 0.1843 0.061 Uiso 1 1 calc R . .
C404 C 0.1599(3) 0.1948(2) 0.18617(12) 0.0488(8) Uani 1 1 d . . .
N404 N 0.2197(3) 0.3080(2) 0.18739(14) 0.0725(10) Uani 1 1 d . . .
O304 O 0.1736(3) 0.3535(2) 0.18339(16) 0.1084(14) Uani 1 1 d . . .
O404 O 0.3138(3) 0.3507(3) 0.19364(19) 0.1216(17) Uani 1 1 d . . .
C504 C 0.2117(2) 0.1400(3) 0.18637(12) 0.0498(8) Uani 1 1 d . . .
H504 H 0.2837 0.1738 0.1867 0.060 Uiso 1 1 calc R . .
C604 C 0.1544(3) 0.0347(3) 0.18609(11) 0.0454(7) Uani 1 1 d D A .
N604 N 0.2110(2) -0.0226(2) 0.18652(11) 0.0547(7) Uani 1 1 d D . .
O504 O 0.2573(4) -0.0200(5) 0.15511(14) 0.0843(15) Uani 0.855(9) 1 d PD A 1
O604 O 0.2066(5) -0.0694(5) 0.21762(15) 0.0956(19) Uani 0.855(9) 1 d PD A 1
O5'A O 0.199(2) -0.078(2) 0.1528(4) 0.0843(15) Uani 0.145(9) 1 d PD A 2
O6'A O 0.267(2) -0.009(2) 0.2198(5) 0.0956(19) Uani 0.145(9) 1 d PD A 2
Br05 Br -0.39884(4) 0.46993(4) 0.182204(19) 0.07994(15) Uani 1 1 d . . .
C105 C -0.3273(3) 0.3971(3) 0.18603(12) 0.0501(8) Uani 1 1 d . . .
C205 C -0.2198(3) 0.4460(2) 0.18754(12) 0.0467(8) Uani 1 1 d . . .
N205 N -0.1576(3) 0.5597(2) 0.18598(13) 0.0633(9) Uani 1 1 d . . .
O105 O -0.1566(4) 0.6165(2) 0.21622(14) 0.1138(14) Uani 1 1 d . . .
O205 O -0.1129(3) 0.5873(2) 0.15407(13) 0.0922(10) Uani 1 1 d . . .
C305 C -0.1666(2) 0.3932(2) 0.18962(11) 0.0454(7) Uani 1 1 d . . .
H305 H -0.0946 0.4275 0.1898 0.054 Uiso 1 1 calc R . .
C405 C -0.2232(2) 0.2878(2) 0.19149(11) 0.0426(7) Uani 1 1 d . . .
N405 N -0.1687(2) 0.2299(2) 0.19527(11) 0.0551(7) Uani 1 1 d . . .
O305 O -0.0823(2) 0.2684(2) 0.18305(12) 0.0794(9) Uani 1 1 d . . .
O405 O -0.2130(2) 0.1464(2) 0.20929(10) 0.0705(8) Uani 1 1 d . . .
C505 C -0.3303(3) 0.2343(3) 0.18970(12) 0.0478(8) Uani 1 1 d . . .
H505 H -0.3675 0.1631 0.1911 0.057 Uiso 1 1 calc R . .
C605 C -0.3801(3) 0.2903(3) 0.18571(12) 0.0492(8) Uani 1 1 d . . .
N605 N -0.4952(3) 0.2311(3) 0.18157(14) 0.0706(9) Uani 1 1 d . . .
O505 O -0.5409(3) 0.1954(5) 0.14646(17) 0.168(3) Uani 1 1 d . . .
O605 O -0.5356(3) 0.2221(5) 0.21381(17) 0.165(3) Uani 1 1 d . . .
Br06 Br 0.60875(3) 0.84153(4) 0.184764(16) 0.07069(13) Uani 1 1 d . . .
C106 C 0.4649(2) 0.7717(3) 0.18783(11) 0.0445(7) Uani 1 1 d . . .
C206 C 0.4088(3) 0.6662(3) 0.19039(11) 0.0439(7) Uani 1 1 d . . .
N206 N 0.4628(3) 0.6064(2) 0.19091(11) 0.0561(7) Uani 1 1 d . . .
O106 O 0.4701(4) 0.5698(4) 0.15692(13) 0.1343(19) Uani 1 1 d . . .
O206 O 0.4935(4) 0.5946(4) 0.22503(13) 0.1283(17) Uani 1 1 d . . .
C306 C 0.3031(3) 0.6133(3) 0.19262(12) 0.0495(8) Uani 1 1 d . . .
H306 H 0.2668 0.5421 0.1944 0.059 Uiso 1 1 calc R . .
C406 C 0.2535(2) 0.6699(2) 0.19212(11) 0.0441(7) Uani 1 1 d . . .
N406 N 0.1408(2) 0.6169(3) 0.19595(12) 0.0625(8) Uani 1 1 d . . .
O306 O 0.0938(2) 0.5226(3) 0.19253(16) 0.1069(14) Uani 1 1 d . . .
O406 O 0.1025(2) 0.6711(3) 0.20342(13) 0.0843(10) Uani 1 1 d . . .
C506 C 0.3047(3) 0.7752(3) 0.18920(12) 0.0464(7) Uani 1 1 d . . .
H506 H 0.2693 0.8117 0.1889 0.056 Uiso 1 1 calc R . .
C606 C 0.4103(3) 0.8243(2) 0.18680(11) 0.0454(7) Uani 1 1 d . . .
N606 N 0.4646(3) 0.9360(2) 0.18314(12) 0.0588(8) Uani 1 1 d . . .
O506 O 0.4570(4) 0.9619(3) 0.14792(14) 0.1119(14) Uani 1 1 d . . .
O606 O 0.5156(4) 0.9954(3) 0.21491(13) 0.138(2) Uani 1 1 d . . .
Br07 Br 0.86343(4) 1.30637(3) 0.318134(17) 0.07279(13) Uani 1 1 d . . .
C107 C 0.7853(3) 1.1607(2) 0.31408(12) 0.0473(8) Uani 1 1 d . . .
C207 C 0.8316(2) 1.1008(3) 0.31149(12) 0.0454(7) Uani 1 1 d . . .
N207 N 0.9457(2) 1.1511(3) 0.31208(13) 0.0600(8) Uani 1 1 d . . .
O107 O 0.9830(2) 1.1863(4) 0.27990(14) 0.1118(14) Uani 1 1 d . . .
O207 O 0.9939(2) 1.1510(3) 0.34546(12) 0.0906(10) Uani 1 1 d . . .
C307 C 0.7757(2) 0.9937(3) 0.30893(11) 0.0449(7) Uani 1 1 d . . .
H307 H 0.8087 0.9548 0.3079 0.054 Uiso 1 1 calc R . .
C407 C 0.6693(2) 0.9466(2) 0.30799(11) 0.0430(7) Uani 1 1 d . . .
N407 N 0.6075(2) 0.8327(2) 0.30455(10) 0.0540(7) Uani 1 1 d . . .
O307 O 0.6529(2) 0.7880(2) 0.31581(13) 0.0810(9) Uani 1 1 d . . .
O407 O 0.5149(2) 0.7902(2) 0.29125(10) 0.0698(7) Uani 1 1 d . . .
C507 C 0.6191(2) 1.0024(3) 0.31061(11) 0.0461(7) Uani 1 1 d . . .
H507 H 0.5470 0.9690 0.3100 0.055 Uiso 1 1 calc R . .
C607 C 0.6781(3) 1.1085(3) 0.31422(12) 0.0456(7) Uani 1 1 d . . .
N607 N 0.6239(3) 1.1679(3) 0.31824(13) 0.0650(9) Uani 1 1 d . . .
O507 O 0.6043(5) 1.1860(5) 0.35295(18) 0.171(3) Uani 1 1 d . . .
O607 O 0.6028(5) 1.1954(4) 0.28682(16) 0.149(2) Uani 1 1 d . . .
Br08 Br 1.22857(4) 0.67181(4) 0.315675(16) 0.07152(13) Uani 1 1 d . . .
C108 C 1.1565(3) 0.7444(3) 0.31293(11) 0.0455(7) Uani 1 1 d . . .
C208 C 1.0494(3) 0.6944(2) 0.31023(11) 0.0442(7) Uani 1 1 d . . .
N208 N 0.9892(3) 0.5804(2) 0.30976(11) 0.0559(7) Uani 1 1 d . . .
O108 O 0.9739(4) 0.5473(3) 0.34326(13) 0.144(2) Uani 1 1 d . . .
O208 O 0.9578(4) 0.5269(2) 0.27601(12) 0.1182(16) Uani 1 1 d . . .
C308 C 0.9941(3) 0.7455(3) 0.30826(12) 0.0479(8) Uani 1 1 d . . .
H308 H 0.9218 0.7098 0.3068 0.057 Uiso 1 1 calc R . .
C408 C 1.0508(3) 0.8519(2) 0.30856(11) 0.0443(7) Uani 1 1 d . . .
N408 N 0.9959(3) 0.9102(3) 0.30491(12) 0.0620(8) Uani 1 1 d . . .
O308 O 0.9039(3) 0.8642(3) 0.30853(16) 0.1065(14) Uani 1 1 d . . .
O408 O 1.0446(3) 0.9995(2) 0.29769(13) 0.0878(10) Uani 1 1 d . . .
C508 C 1.1584(3) 0.9068(3) 0.31190(12) 0.0476(8) Uani 1 1 d . . .
H508 H 1.1951 0.9788 0.3126 0.057 Uiso 1 1 calc R . .
C608 C 1.2094(2) 0.8524(3) 0.31414(11) 0.0452(7) Uani 1 1 d . . .
N608 N 1.3240(2) 0.9108(3) 0.31801(12) 0.0599(8) Uani 1 1 d . . .
O508 O 1.3704(3) 0.9564(4) 0.35302(14) 0.1147(15) Uani 1 1 d . . .
O608 O 1.3636(3) 0.9101(5) 0.28628(14) 0.143(2) Uani 1 1 d . . .
Br09 Br 0.22104(3) 0.29725(4) 0.313342(18) 0.07497(14) Uani 1 1 d . . .
C109 C 0.3657(2) 0.3687(3) 0.31259(12) 0.0480(8) Uani 1 1 d . . .
C209 C 0.4238(3) 0.4753(3) 0.31528(12) 0.0499(8) Uani 1 1 d . . .
N209 N 0.3724(3) 0.5384(3) 0.31786(15) 0.0705(9) Uani 1 1 d . . .
O109 O 0.3106(4) 0.5252(4) 0.28762(16) 0.1191(15) Uani 1 1 d . . .
O209 O 0.3984(3) 0.6010(3) 0.35033(15) 0.1116(13) Uani 1 1 d . . .
C309 C 0.5301(3) 0.5287(3) 0.31510(12) 0.0504(8) Uani 1 1 d . . .
H309 H 0.5676 0.6009 0.3167 0.061 Uiso 1 1 calc R . .
C409 C 0.5789(2) 0.4716(3) 0.31250(12) 0.0484(8) Uani 1 1 d . . .
N409 N 0.6927(2) 0.5260(3) 0.31150(14) 0.0733(10) Uani 1 1 d . . .
O309 O 0.7395(2) 0.6198(3) 0.31689(16) 0.1066(14) Uani 1 1 d . . .
O409 O 0.7320(3) 0.4740(3) 0.30425(19) 0.1245(17) Uani 1 1 d . . .
C509 C 0.5257(3) 0.3647(3) 0.31120(13) 0.0518(8) Uani 1 1 d . . .
H509 H 0.5603 0.3274 0.3101 0.062 Uiso 1 1 calc R . .
C609 C 0.4196(3) 0.3156(2) 0.31151(12) 0.0468(7) Uani 1 1 d D B .
N609 N 0.3643(3) 0.2021(2) 0.31122(12) 0.0592(8) Uani 1 1 d D . .
O509 O 0.3818(5) 0.1689(3) 0.34349(15) 0.0910(18) Uani 0.830(10) 1 d PD B 1
O609 O 0.3032(6) 0.1479(3) 0.27950(15) 0.109(2) Uani 0.830(10) 1 d PD B 1
O5'B O 0.324(2) 0.1680(5) 0.3437(5) 0.0910(18) Uani 0.170(10) 1 d PD B 2
O6'B O 0.365(2) 0.1490(4) 0.2795(5) 0.109(2) Uani 0.170(10) 1 d PD B 2
Br10 Br 0.65912(4) -0.31657(3) 0.427155(16) 0.06923(13) Uani 1 1 d . . .
C110 C 0.7355(3) -0.1716(2) 0.42790(11) 0.0455(7) Uani 1 1 d . . .
C210 C 0.6874(2) -0.1128(2) 0.42587(11) 0.0431(7) Uani 1 1 d . . .
N210 N 0.5726(2) -0.1643(2) 0.42347(10) 0.0507(7) Uani 1 1 d . . .
O110 O 0.5319(2) -0.2069(3) 0.45427(11) 0.0799(9) Uani 1 1 d . . .
O210 O 0.5274(2) -0.1562(3) 0.39073(10) 0.0728(8) Uani 1 1 d . . .
C310 C 0.7414(3) -0.0071(3) 0.42625(11) 0.0466(7) Uani 1 1 d . . .
H310 H 0.7070 0.0302 0.4244 0.056 Uiso 1 1 calc R . .
C410 C 0.8488(3) 0.0423(2) 0.42946(11) 0.0467(7) Uani 1 1 d . . .
N410 N 0.9084(3) 0.1565(2) 0.43119(11) 0.0631(8) Uani 1 1 d . . .
O310 O 0.8603(3) 0.1982(2) 0.41838(11) 0.0779(9) Uani 1 1 d . . .
O410 O 1.0002(3) 0.2013(3) 0.44419(13) 0.0937(11) Uani 1 1 d . . .
C510 C 0.9013(3) -0.0107(3) 0.43130(13) 0.0539(8) Uani 1 1 d . . .
H510 H 0.9737 0.0239 0.4332 0.065 Uiso 1 1 calc R . .
C610 C 0.8435(3) -0.1170(3) 0.43025(12) 0.0512(8) Uani 1 1 d . . .
N610 N 0.9012(3) -0.1735(3) 0.43236(14) 0.0671(9) Uani 1 1 d . . .
O510 O 0.9275(5) -0.1958(5) 0.40155(17) 0.174(3) Uani 1 1 d . . .
O610 O 0.9227(6) -0.1897(6) 0.46602(18) 0.214(4) Uani 1 1 d . . .
Br11 Br 0.29041(4) 0.31212(4) 0.442413(17) 0.07056(13) Uani 1 1 d . . .
C111 C 0.3633(3) 0.2400(3) 0.44308(11) 0.0462(7) Uani 1 1 d . . .
C211 C 0.4709(3) 0.2907(2) 0.44651(11) 0.0466(7) Uani 1 1 d . . .
N211 N 0.5322(3) 0.4054(2) 0.44918(12) 0.0617(8) Uani 1 1 d . . .
O111 O 0.5270(3) 0.4438(2) 0.41701(12) 0.0954(11) Uani 1 1 d . . .
O211 O 0.5862(4) 0.4530(3) 0.48330(13) 0.1149(15) Uani 1 1 d . . .
C311 C 0.5249(3) 0.2387(3) 0.44762(12) 0.0486(8) Uani 1 1 d . . .
H311 H 0.5972 0.2745 0.4496 0.058 Uiso 1 1 calc R . .
C411 C 0.4685(3) 0.1318(3) 0.44574(12) 0.0481(8) Uani 1 1 d . . .
N411 N 0.5242(3) 0.0736(3) 0.44773(12) 0.0659(9) Uani 1 1 d . . .
O311 O 0.6179(3) 0.1226(3) 0.44875(16) 0.1088(14) Uani 1 1 d . . .
O411 O 0.4738(3) -0.0186(2) 0.44953(13) 0.0907(10) Uani 1 1 d . . .
C511 C 0.3613(3) 0.0773(3) 0.44221(12) 0.0493(8) Uani 1 1 d . . .
H511 H 0.3244 0.0051 0.4408 0.059 Uiso 1 1 calc R . .
C611 C 0.3110(2) 0.1322(3) 0.44092(12) 0.0477(8) Uani 1 1 d . . .
N611 N 0.1965(2) 0.0734(3) 0.43650(12) 0.0588(8) Uani 1 1 d . . .
O511 O 0.1551(2) 0.0523(4) 0.46897(13) 0.1113(14) Uani 1 1 d . . .
O611 O 0.1508(3) 0.0462(4) 0.39990(13) 0.1221(16) Uani 1 1 d . . .
Br12 Br 1.29517(3) 0.69112(4) 0.443868(16) 0.06804(13) Uani 1 1 d . . .
C112 C 1.1500(2) 0.6204(3) 0.44288(11) 0.0469(8) Uani 1 1 d . . .
C212 C 1.0920(3) 0.5132(3) 0.43908(13) 0.0508(8) Uani 1 1 d . . .
N212 N 1.1448(3) 0.4519(3) 0.43665(16) 0.0716(10) Uani 1 1 d . . .
O112 O 1.1733(3) 0.4343(3) 0.47070(15) 0.1050(13) Uani 1 1 d . . .
O212 O 1.1526(5) 0.4212(4) 0.40088(17) 0.149(2) Uani 1 1 d . . .
C312 C 0.9851(3) 0.4591(3) 0.43764(13) 0.0552(9) Uani 1 1 d . . .
H312 H 0.9478 0.3868 0.4354 0.066 Uiso 1 1 calc R . .
C412 C 0.9357(3) 0.5154(3) 0.43958(13) 0.0522(8) Uani 1 1 d . . .
N412 N 0.8215(3) 0.4592(3) 0.43579(14) 0.0749(10) Uani 1 1 d . . .
O312 O 0.7790(2) 0.3702(3) 0.44450(16) 0.1081(14) Uani 1 1 d . . .
O412 O 0.7767(3) 0.5042(3) 0.42486(16) 0.1086(13) Uani 1 1 d . . .
C512 C 0.9880(3) 0.6225(3) 0.44349(13) 0.0540(9) Uani 1 1 d . . .
H512 H 0.9528 0.6592 0.4450 0.065 Uiso 1 1 calc R . .
C612 C 1.0953(3) 0.6730(2) 0.44511(11) 0.0455(7) Uani 1 1 d . . .
N612 N 1.1512(3) 0.7869(2) 0.44796(11) 0.0562(7) Uani 1 1 d . . .
O512 O 1.1742(4) 0.8374(2) 0.48316(12) 0.1178(16) Uani 1 1 d . . .
O612 O 1.1704(4) 0.8255(2) 0.41477(12) 0.1187(16) Uani 1 1 d . . .

loop_
_atom_site_aniso_label
_atom_site_aniso_U_11
_atom_site_aniso_U_22
_atom_site_aniso_U_33
_atom_site_aniso_U_23
_atom_site_aniso_U_13
_atom_site_aniso_U_12
Br01 0.0734(3) 0.0372(2) 0.0826(3) 0.01060(17) 0.0059(2) 0.0194(2)
C101 0.0494(19) 0.0360(17) 0.0562(19) 0.0072(14) 0.0044(15) 0.0204(16)
C201 0.0377(17) 0.0423(19) 0.067(2) 0.0043(15) 0.0045(16) 0.0170(16)
N201 0.0388(18) 0.060(2) 0.114(3) 0.009(2) 0.001(2) 0.0215(18)
O101 0.0565(19) 0.125(3) 0.137(3) 0.055(3) 0.038(2) 0.044(2)
O201 0.058(2) 0.206(6) 0.138(4) -0.047(4) -0.028(2) 0.047(3)
C301 0.052(2) 0.048(2) 0.073(2) 0.0045(16) 0.0018(18) 0.0327(19)
C401 0.0475(19) 0.0347(18) 0.071(2) 0.0051(15) 0.0038(17) 0.0198(17)
N401 0.067(2) 0.0424(19) 0.104(3) 0.0119(17) 0.008(2) 0.022(2)
O301 0.094(3) 0.0422(17) 0.186(4) 0.009(2) 0.003(3) 0.038(2)
O401 0.076(2) 0.054(2) 0.168(4) 0.032(2) 0.039(2) 0.0134(19)
C501 0.0397(18) 0.046(2) 0.067(2) 0.0038(16) 0.0055(16) 0.0195(17)
C601 0.0486(19) 0.0460(19) 0.0562(19) 0.0047(14) 0.0029(15) 0.0317(17)
N601 0.0578(18) 0.0569(18) 0.069(2) 0.0045(15) -0.0013(16) 0.0401(17)
O501 0.162(4) 0.173(4) 0.085(2) 0.002(2) -0.019(3) 0.140(4)
O601 0.195(5) 0.167(4) 0.079(2) -0.007(2) 0.000(3) 0.158(4)
Br02 0.0693(3) 0.0805(3) 0.0807(3) 0.0085(2) 0.0085(2) 0.0572(3)
C102 0.0468(18) 0.0507(19) 0.0486(17) 0.0060(14) 0.0046(15) 0.0310(17)
C202 0.0427(17) 0.0376(17) 0.0465(17) 0.0064(13) 0.0055(14) 0.0188(15)
N202 0.0488(16) 0.0403(16) 0.0604(18) 0.0067(13) 0.0036(14) 0.0203(14)
O102 0.097(2) 0.0425(15) 0.0804(19) -0.0029(13) 0.0195(17) 0.0247(16)
O202 0.0751(19) 0.0526(16) 0.0748(19) 0.0186(13) 0.0186(16) 0.0180(15)
C302 0.0377(17) 0.0454(19) 0.0531(18) 0.0050(14) 0.0050(14) 0.0205(16)
C402 0.052(2) 0.0429(18) 0.0577(19) 0.0056(14) 0.0073(16) 0.0305(17)
N402 0.077(2) 0.061(2) 0.070(2) 0.0100(16) 0.0090(18) 0.048(2)
O302 0.0727(19) 0.092(2) 0.100(2) 0.0118(18) 0.0142(17) 0.0637(19)
O402 0.134(3) 0.079(2) 0.121(3) 0.041(2) 0.035(2) 0.079(2)
C502 0.056(2) 0.0371(18) 0.068(2) 0.0094(15) 0.0126(18) 0.0226(18)
C602 0.0380(17) 0.049(2) 0.059(2) 0.0044(15) 0.0071(15) 0.0173(17)
N602 0.0428(18) 0.068(2) 0.085(2) 0.0071(18) 0.0123(19) 0.0210(18)
O502 0.047(2) 0.276(7) 0.124(4) -0.024(4) -0.008(2) 0.018(3)
O602 0.060(2) 0.343(9) 0.118(4) 0.006(5) 0.038(2) 0.031(4)
Br03 0.0378(2) 0.0732(3) 0.0896(3) 0.0199(2) 0.01154(19) 0.0214(2)
C103 0.0390(17) 0.0510(19) 0.0493(18) 0.0099(14) 0.0050(14) 0.0233(16)
C203 0.0486(19) 0.0424(18) 0.0553(19) 0.0082(14) 0.0040(15) 0.0285(17)
N203 0.061(2) 0.0585(19) 0.076(2) 0.0146(16) 0.0066(17) 0.0400(18)
O103 0.121(3) 0.120(3) 0.098(2) 0.023(2) 0.035(2) 0.099(3)
O203 0.162(4) 0.154(4) 0.104(3) 0.056(3) 0.029(3) 0.130(3)
C303 0.0473(19) 0.0327(17) 0.061(2) 0.0064(14) 0.0044(16) 0.0184(16)
C403 0.0371(17) 0.049(2) 0.059(2) 0.0056(15) 0.0045(15) 0.0203(17)
N403 0.0426(17) 0.071(2) 0.084(2) 0.0141(18) 0.0110(16) 0.0265(19)
O303 0.0446(17) 0.067(2) 0.185(4) 0.019(2) 0.019(2) 0.0102(18)
O403 0.0575(18) 0.114(3) 0.128(3) 0.035(2) 0.0247(18) 0.056(2)
C503 0.0469(19) 0.0457(19) 0.062(2) 0.0077(15) 0.0030(16) 0.0289(17)
C603 0.0481(19) 0.0359(17) 0.0541(19) 0.0078(13) 0.0033(15) 0.0208(16)
N603 0.061(2) 0.0441(17) 0.070(2) 0.0145(16) 0.0070(16) 0.0243(16)
O503 0.158(4) 0.0457(17) 0.086(2) -0.0036(16) -0.005(2) 0.023(2)
O603 0.178(4) 0.059(2) 0.091(3) 0.0346(18) 0.015(3) 0.032(2)
Br04 0.0724(3) 0.0338(2) 0.0870(3) 0.00847(17) 0.0045(2) 0.0149(2)
C104 0.0457(18) 0.0346(17) 0.0528(18) 0.0062(13) 0.0046(15) 0.0169(16)
C204 0.0326(16) 0.0449(19) 0.061(2) 0.0082(15) 0.0050(14) 0.0187(16)
N204 0.0403(17) 0.061(2) 0.092(3) 0.0081(18) 0.0082(19) 0.0245(17)
O104 0.0514(18) 0.139(4) 0.131(3) 0.057(3) 0.038(2) 0.034(2)
O204 0.0520(18) 0.150(4) 0.115(3) 0.018(3) -0.011(2) 0.041(2)
C304 0.0417(18) 0.0455(19) 0.069(2) 0.0080(16) 0.0046(16) 0.0258(17)
C404 0.0417(18) 0.0324(17) 0.069(2) 0.0071(14) 0.0043(16) 0.0168(16)
N404 0.060(2) 0.0364(18) 0.110(3) 0.0104(17) 0.005(2) 0.0167(18)
O304 0.092(3) 0.0439(17) 0.194(4) 0.016(2) -0.001(3) 0.0397(19)
O404 0.054(2) 0.046(2) 0.239(5) 0.022(2) 0.015(3) 0.0071(18)
C504 0.0314(16) 0.0435(19) 0.071(2) 0.0089(16) 0.0070(15) 0.0165(16)
C604 0.0465(18) 0.0452(19) 0.0547(18) 0.0054(14) 0.0051(15) 0.0310(17)
N604 0.0528(17) 0.0526(18) 0.070(2) 0.0016(15) 0.0014(15) 0.0366(16)
O504 0.091(4) 0.111(4) 0.091(2) 0.021(2) 0.035(2) 0.077(4)
O604 0.147(5) 0.113(4) 0.094(3) 0.042(3) 0.035(3) 0.109(4)
O5'A 0.091(4) 0.111(4) 0.091(2) 0.021(2) 0.035(2) 0.077(4)
O6'A 0.147(5) 0.113(4) 0.094(3) 0.042(3) 0.035(3) 0.109(4)
Br05 0.0850(3) 0.0850(3) 0.1035(4) 0.0067(3) 0.0047(3) 0.0697(3)
C105 0.051(2) 0.0468(19) 0.062(2) 0.0032(15) 0.0013(16) 0.0333(18)
C205 0.0466(18) 0.0294(16) 0.0594(19) 0.0028(13) 0.0023(15) 0.0168(16)
N205 0.060(2) 0.0352(16) 0.086(2) 0.0040(16) -0.0048(18) 0.0197(16)
O105 0.155(4) 0.0443(17) 0.127(3) -0.0107(19) 0.017(3) 0.042(2)
O205 0.088(2) 0.0534(19) 0.105(3) 0.0235(17) 0.011(2) 0.0122(18)
C305 0.0334(16) 0.0399(18) 0.0580(19) 0.0064(14) 0.0047(14) 0.0152(15)
C405 0.0419(17) 0.0384(17) 0.0529(18) 0.0051(13) 0.0053(14) 0.0245(16)
N405 0.0550(18) 0.0552(19) 0.0656(18) 0.0044(14) 0.0014(15) 0.0370(17)
O305 0.0619(18) 0.081(2) 0.120(3) 0.0189(18) 0.0208(17) 0.0524(18)
O405 0.084(2) 0.0539(16) 0.088(2) 0.0217(14) 0.0073(16) 0.0437(16)
C505 0.0434(18) 0.0357(17) 0.065(2) 0.0088(14) 0.0064(16) 0.0203(16)
C605 0.0364(17) 0.050(2) 0.061(2) 0.0033(15) 0.0048(15) 0.0217(17)
N605 0.0423(18) 0.080(3) 0.092(3) 0.010(2) 0.0064(19) 0.0329(19)
O505 0.055(2) 0.236(6) 0.125(4) -0.014(4) -0.020(2) 0.019(3)
O605 0.050(2) 0.278(7) 0.125(4) 0.019(4) 0.025(2) 0.053(3)
Br06 0.03469(19) 0.0821(3) 0.0849(3) 0.0112(2) 0.01503(18) 0.0211(2)
C106 0.0343(16) 0.0478(19) 0.0481(17) 0.0064(14) 0.0052(13) 0.0184(16)
C206 0.0449(18) 0.0441(18) 0.0523(18) 0.0054(14) 0.0063(14) 0.0298(16)
N206 0.0594(19) 0.0616(19) 0.0622(19) 0.0095(15) 0.0092(15) 0.0414(17)
O106 0.241(6) 0.203(5) 0.076(2) 0.014(3) 0.029(3) 0.199(5)
O206 0.202(5) 0.187(4) 0.086(2) 0.001(3) -0.013(3) 0.172(4)
C306 0.0469(19) 0.0370(18) 0.064(2) 0.0076(14) 0.0111(16) 0.0198(17)
C406 0.0311(15) 0.0398(18) 0.0597(19) 0.0053(14) 0.0063(14) 0.0168(15)
N406 0.0367(16) 0.060(2) 0.085(2) 0.0061(16) 0.0138(15) 0.0199(17)
O306 0.0479(17) 0.055(2) 0.189(4) 0.001(2) 0.034(2) 0.0049(17)
O406 0.0512(16) 0.090(2) 0.130(3) 0.028(2) 0.0279(17) 0.0452(17)
C506 0.0402(17) 0.0423(18) 0.061(2) 0.0091(14) 0.0059(15) 0.0235(16)
C606 0.0435(18) 0.0349(17) 0.0549(18) 0.0068(13) 0.0067(15) 0.0176(16)
N606 0.0545(18) 0.0391(17) 0.075(2) 0.0137(15) 0.0152(16) 0.0160(16)
O506 0.140(4) 0.064(2) 0.110(3) 0.0413(19) 0.002(3) 0.033(2)
O606 0.186(5) 0.0402(18) 0.097(3) 0.0046(17) -0.001(3) -0.007(2)
Br07 0.0784(3) 0.0336(2) 0.0912(3) 0.00944(18) 0.0115(2) 0.0168(2)
C107 0.0445(18) 0.0329(17) 0.060(2) 0.0074(14) 0.0068(15) 0.0161(16)
C207 0.0294(15) 0.0445(19) 0.0593(19) 0.0093(14) 0.0081(14) 0.0159(15)
N207 0.0361(16) 0.0547(19) 0.081(2) 0.0038(16) 0.0111(17) 0.0171(15)
O107 0.0490(17) 0.154(4) 0.114(3) 0.059(3) 0.0321(19) 0.029(2)
O207 0.0444(15) 0.123(3) 0.097(2) 0.004(2) -0.0014(16) 0.0390(19)
C307 0.0399(17) 0.0420(18) 0.0587(19) 0.0086(14) 0.0078(15) 0.0247(16)
C407 0.0384(16) 0.0298(16) 0.0548(18) 0.0042(13) 0.0062(14) 0.0130(15)
N407 0.0529(18) 0.0371(16) 0.0641(18) 0.0066(13) 0.0101(15) 0.0166(16)
O307 0.078(2) 0.0431(15) 0.130(3) 0.0212(16) 0.0131(19) 0.0347(16)
O407 0.0488(15) 0.0445(15) 0.0873(19) 0.0011(13) 0.0013(14) 0.0043(14)
C507 0.0341(16) 0.0450(19) 0.0589(19) 0.0071(14) 0.0064(14) 0.0198(16)
C607 0.0443(18) 0.0429(18) 0.0588(19) 0.0077(14) 0.0095(15) 0.0283(16)
N607 0.071(2) 0.058(2) 0.085(2) 0.0076(17) 0.0118(19) 0.0464(19)
O507 0.263(7) 0.271(7) 0.130(4) 0.040(4) 0.070(4) 0.240(6)
O607 0.255(6) 0.203(5) 0.111(3) 0.017(3) 0.008(4) 0.209(5)
Br08 0.0815(3) 0.0807(3) 0.0855(3) 0.0122(2) 0.0080(2) 0.0657(3)
C108 0.0490(19) 0.0469(19) 0.0521(18) 0.0030(14) 0.0025(15) 0.0337(17)
C208 0.0471(18) 0.0361(17) 0.0498(17) 0.0066(13) 0.0057(14) 0.0214(16)
N208 0.0611(19) 0.0392(16) 0.0615(19) 0.0076(14) 0.0040(15) 0.0215(16)
O108 0.223(6) 0.0515(19) 0.075(2) 0.0209(17) 0.000(3) 0.009(3)
O208 0.175(4) 0.0439(17) 0.087(2) -0.0034(16) 0.022(3) 0.021(2)
C308 0.0362(17) 0.0442(19) 0.061(2) 0.0090(15) 0.0075(15) 0.0181(16)
C408 0.0454(18) 0.0405(17) 0.0582(19) 0.0083(14) 0.0086(15) 0.0296(16)
N408 0.059(2) 0.064(2) 0.083(2) 0.0166(17) 0.0115(17) 0.0438(19)
O308 0.068(2) 0.107(3) 0.191(4) 0.063(3) 0.048(2) 0.068(2)
O408 0.089(2) 0.0527(18) 0.136(3) 0.0179(17) 0.005(2) 0.0474(18)
C508 0.0449(18) 0.0360(17) 0.062(2) 0.0056(14) 0.0072(16) 0.0206(16)
C608 0.0329(16) 0.0492(19) 0.0529(18) 0.0054(14) 0.0043(14) 0.0206(16)
N608 0.0394(16) 0.061(2) 0.077(2) 0.0072(16) 0.0059(16) 0.0243(16)
O508 0.0493(18) 0.132(3) 0.111(3) -0.024(3) -0.0121(19) 0.016(2)
O608 0.0487(18) 0.249(6) 0.097(3) 0.007(3) 0.0241(19) 0.051(3)
Br09 0.03446(19) 0.0818(3) 0.0968(3) 0.0095(2) 0.01344(19) 0.0205(2)
C109 0.0362(17) 0.050(2) 0.0562(19) 0.0068(15) 0.0066(14) 0.0207(16)
C209 0.0486(19) 0.048(2) 0.067(2) 0.0089(15) 0.0102(16) 0.0336(18)
N209 0.062(2) 0.069(2) 0.101(3) 0.018(2) 0.019(2) 0.047(2)
O109 0.118(3) 0.144(4) 0.147(4) 0.012(3) -0.010(3) 0.109(3)
O209 0.138(4) 0.103(3) 0.132(3) -0.009(2) 0.021(3) 0.093(3)
C309 0.0462(19) 0.0344(17) 0.068(2) 0.0087(15) 0.0105(16) 0.0178(16)
C409 0.0323(16) 0.0414(18) 0.069(2) 0.0059(15) 0.0099(15) 0.0169(16)
N409 0.0369(17) 0.067(2) 0.113(3) 0.012(2) 0.0187(18) 0.0232(19)
O309 0.0453(17) 0.056(2) 0.191(4) 0.006(2) 0.029(2) 0.0047(17)
O409 0.0523(19) 0.091(3) 0.245(6) 0.029(3) 0.043(3) 0.044(2)
C509 0.0442(19) 0.0412(19) 0.077(2) 0.0090(16) 0.0109(17) 0.0265(17)
C609 0.0445(18) 0.0344(17) 0.0584(19) 0.0085(14) 0.0081(15) 0.0172(16)
N609 0.061(2) 0.0388(17) 0.070(2) 0.0082(15) 0.0166(17) 0.0184(16)
O509 0.119(4) 0.0543(19) 0.096(3) 0.0282(18) 0.012(3) 0.039(2)
O609 0.119(5) 0.0453(19) 0.100(3) 0.0003(18) -0.030(3) 0.001(2)
O5'B 0.119(4) 0.0543(19) 0.096(3) 0.0282(18) 0.012(3) 0.039(2)
O6'B 0.119(5) 0.0453(19) 0.100(3) 0.0003(18) -0.030(3) 0.001(2)
Br10 0.0821(3) 0.0390(2) 0.0819(3) 0.01124(18) 0.0123(2) 0.0266(2)
C110 0.0493(19) 0.0371(17) 0.0514(18) 0.0064(13) 0.0068(15) 0.0226(16)
C210 0.0361(16) 0.0436(18) 0.0484(17) 0.0052(13) 0.0062(13) 0.0195(15)
N210 0.0388(15) 0.0490(17) 0.0600(18) 0.0023(14) 0.0045(14) 0.0200(14)
O110 0.0506(16) 0.098(2) 0.081(2) 0.0341(18) 0.0250(15) 0.0255(16)
O210 0.0479(14) 0.096(2) 0.0732(18) 0.0122(15) 0.0006(14) 0.0361(16)
C310 0.0473(18) 0.0444(18) 0.0540(19) 0.0066(14) 0.0070(15) 0.0275(17)
C410 0.0444(18) 0.0368(17) 0.0537(19) 0.0078(13) 0.0082(15) 0.0162(16)
N410 0.060(2) 0.0436(18) 0.068(2) 0.0072(14) 0.0104(16) 0.0129(18)
O310 0.091(2) 0.0434(15) 0.098(2) 0.0158(14) 0.0124(18) 0.0324(17)
O410 0.063(2) 0.058(2) 0.116(3) 0.0093(17) -0.0074(18) 0.0001(18)
C510 0.0394(18) 0.058(2) 0.064(2) 0.0126(17) 0.0113(16) 0.0240(18)
C610 0.053(2) 0.058(2) 0.055(2) 0.0110(16) 0.0105(16) 0.0371(19)
N610 0.068(2) 0.071(2) 0.086(2) 0.0165(18) 0.0159(19) 0.051(2)
O510 0.281(7) 0.285(7) 0.116(4) 0.027(4) 0.049(4) 0.258(7)
O610 0.375(10) 0.377(10) 0.112(4) 0.052(5) 0.029(5) 0.353(9)
Br11 0.0696(3) 0.0705(3) 0.0921(3) 0.0031(2) 0.0023(2) 0.0527(3)
C111 0.0462(18) 0.0423(18) 0.0544(18) 0.0026(14) 0.0034(15) 0.0264(17)
C211 0.0434(18) 0.0366(17) 0.0562(19) 0.0054(14) 0.0051(15) 0.0178(16)
N211 0.0570(19) 0.0396(17) 0.079(2) 0.0022(16) 0.0039(17) 0.0191(16)
O111 0.112(3) 0.0504(17) 0.102(3) 0.0295(16) 0.001(2) 0.0239(19)
O211 0.135(3) 0.0514(19) 0.106(3) -0.0120(18) -0.022(3) 0.016(2)
C311 0.0381(17) 0.0444(19) 0.061(2) 0.0068(15) 0.0105(15) 0.0189(16)
C411 0.0478(19) 0.0458(19) 0.060(2) 0.0069(15) 0.0099(16) 0.0300(17)
N411 0.067(2) 0.065(2) 0.082(2) 0.0047(17) 0.0068(18) 0.047(2)
O311 0.070(2) 0.098(3) 0.190(4) 0.027(3) 0.026(2) 0.064(2)
O411 0.101(3) 0.0579(19) 0.131(3) 0.0091(17) 0.003(2) 0.055(2)
C511 0.0471(19) 0.0355(17) 0.062(2) 0.0045(14) 0.0069(16) 0.0185(16)
C611 0.0368(17) 0.0448(19) 0.0558(19) 0.0021(14) 0.0079(14) 0.0170(16)
N611 0.0381(16) 0.0561(19) 0.072(2) -0.0001(15) 0.0048(16) 0.0180(15)
O511 0.0520(17) 0.161(4) 0.088(2) 0.012(2) 0.0268(17) 0.029(2)
O611 0.0480(17) 0.173(4) 0.093(3) -0.007(3) -0.0130(18) 0.023(2)
Br12 0.03669(19) 0.0723(3) 0.0830(3) 0.0047(2) 0.00914(18) 0.0192(2)
C112 0.0375(17) 0.0462(19) 0.0534(18) 0.0042(14) 0.0063(14) 0.0189(16)
C212 0.0465(19) 0.047(2) 0.066(2) 0.0074(16) 0.0093(16) 0.0287(18)
N212 0.062(2) 0.054(2) 0.109(3) 0.0057(19) 0.016(2) 0.0369(19)
O112 0.109(3) 0.098(3) 0.137(3) 0.000(2) -0.021(3) 0.080(3)
O212 0.235(6) 0.188(5) 0.133(4) 0.031(3) 0.072(4) 0.181(5)
C312 0.049(2) 0.0360(18) 0.077(2) 0.0084(16) 0.0125(18) 0.0176(17)
C412 0.0405(18) 0.050(2) 0.067(2) 0.0102(16) 0.0135(16) 0.0218(17)
N412 0.0435(18) 0.069(3) 0.104(3) 0.008(2) 0.0145(18) 0.022(2)
O312 0.0497(18) 0.065(2) 0.191(4) 0.022(2) 0.034(2) 0.0122(18)
O412 0.0534(18) 0.113(3) 0.168(4) 0.033(3) 0.009(2) 0.047(2)
C512 0.050(2) 0.046(2) 0.074(2) 0.0106(16) 0.0151(18) 0.0290(18)
C612 0.0431(18) 0.0350(17) 0.0537(18) 0.0060(13) 0.0094(15) 0.0158(16)
N612 0.0596(19) 0.0384(16) 0.0651(19) 0.0038(14) 0.0111(15) 0.0209(15)
O512 0.182(4) 0.0516(18) 0.083(2) -0.0104(16) 0.020(3) 0.035(2)
O612 0.178(4) 0.0469(18) 0.082(2) 0.0186(16) 0.031(3) 0.018(2)

loop_
_atom_type_symbol
_atom_type_description
_atom_type_scat_dispersion_real
_atom_type_scat_dispersion_imag
_atom_type_scat_source
C C 0.0181 0.0091 'International Tables Vol C Tables 4.2.6.8 and 6.1.1.4'
H H 0.0000 0.0000 'International Tables Vol C Tables 4.2.6.8 and 6.1.1.4'
N N 0.0311 0.0180 'International Tables Vol C Tables 4.2.6.8 and 6.1.1.4'
O O 0.0492 0.0322 'International Tables Vol C Tables 4.2.6.8 and 6.1.1.4'
Br Br -0.6763 1.2805 'International Tables Vol C Tables 4.2.6.8 and 6.1.1.4'

loop_
_geom_angle_atom_site_label_1
_geom_angle_atom_site_label_2
_geom_angle_atom_site_label_3
_geom_angle
_geom_angle_site_symmetry_3
C101 Br01 O102 173.85(13) 1_565
C601 C101 C201 116.1(3) .
C601 C101 Br01 122.4(3) .
C201 C101 Br01 121.5(3) .
C301 C201 C101 122.8(3) .
C301 C201 N201 118.0(3) .
C101 C201 N201 119.2(3) .
O201 N201 O101 125.5(4) .
O201 N201 C201 116.6(4) .
O101 N201 C201 117.7(4) .
C401 C301 C201 117.6(3) .
C401 C301 H301 121.2 .
C201 C301 H301 121.2 .
C301 C401 C501 123.1(3) .
C301 C401 N401 118.3(3) .
C501 C401 N401 118.6(3) .
O301 N401 O401 125.4(4) .
O301 N401 C401 116.9(4) .
O401 N401 C401 117.7(4) .
C601 C501 C401 116.9(3) .
C601 C501 H501 121.6 .
C401 C501 H501 121.6 .
C501 C601 C101 123.4(3) .
C501 C601 N601 117.6(3) .
C101 C601 N601 119.0(3) .
O601 N601 O501 122.7(3) .
O601 N601 C601 118.7(3) .
O501 N601 C601 118.6(3) .
C102 Br02 O103 175.88(13) 1_655
C202 C102 C602 116.4(3) .
C202 C102 Br02 121.8(3) .
C602 C102 Br02 121.8(3) .
C302 C202 C102 122.6(3) .
C302 C202 N202 117.0(3) .
C102 C202 N202 120.4(3) .
O202 N202 O102 125.2(3) .
O202 N202 C202 117.3(3) .
O102 N202 C202 117.5(3) .
C402 C302 C202 118.1(3) .
C402 C302 H302 120.9 .
C202 C302 H302 120.9 .
C302 C402 C502 122.1(3) .
C302 C402 N402 118.8(3) .
C502 C402 N402 119.1(3) .
O402 N402 O302 124.1(4) .
O402 N402 C402 118.8(4) .
O302 N402 C402 117.1(3) .
C602 C502 C402 118.1(3) .
C602 C502 H502 120.9 .
C402 C502 H502 120.9 .
C502 C602 C102 122.6(3) .
C502 C602 N602 117.2(3) .
C102 C602 N602 120.1(3) .
O502 N602 O602 120.6(5) .
O502 N602 C602 120.7(4) .
O602 N602 C602 118.5(4) .
C103 Br03 O101 164.11(13) 1_445
C203 C103 C603 116.6(3) .
C203 C103 Br03 122.5(3) .
C603 C103 Br03 120.9(3) .
C303 C203 C103 122.4(3) .
C303 C203 N203 118.0(3) .
C103 C203 N203 119.7(3) .
O103 N203 O203 125.1(4) .
O103 N203 C203 118.1(3) .
O203 N203 C203 116.6(3) .
C203 C303 C403 118.3(3) .
C203 C303 H303 120.9 .
C403 C303 H303 120.9 .
C303 C403 C503 122.5(3) .
C303 C403 N403 119.6(3) .
C503 C403 N403 117.9(3) .
O403 N403 O303 123.8(4) .
O403 N403 C403 118.8(4) .
O303 N403 C403 117.4(3) .
C603 C503 C403 117.0(3) .
C603 C503 H503 121.5 .
C403 C503 H503 121.5 .
C503 C603 C103 123.2(3) .
C503 C603 N603 117.0(3) .
C103 C603 N603 119.8(3) .
O503 N603 O603 123.9(4) .
O503 N603 C603 118.3(3) .
O603 N603 C603 117.7(3) .
C104 Br04 O105 161.41(13) 1_545
C204 C104 C604 115.9(3) .
C204 C104 Br04 122.6(3) .
C604 C104 Br04 121.4(3) .
C304 C204 C104 123.9(3) .
C304 C204 N204 117.1(3) .
C104 C204 N204 119.0(3) .
O104 N204 O204 125.0(4) .
O104 N204 C204 118.2(4) .
O204 N204 C204 116.8(4) .
C204 C304 C404 117.2(3) .
C204 C304 H304 121.4 .
C404 C304 H304 121.4 .
C504 C404 C304 122.1(3) .
C504 C404 N404 119.2(3) .
C304 C404 N404 118.6(3) .
O304 N404 O404 123.5(4) .
O304 N404 C404 118.6(3) .
O404 N404 C404 117.9(4) .
C604 C504 C404 118.1(3) .
C604 C504 H504 120.9 .
C404 C504 H504 120.9 .
C504 C604 C104 122.7(3) .
C504 C604 N604 117.4(3) .
C104 C604 N604 119.9(3) .
O5'A N604 O504 41.8(14) .
O5'A N604 O604 108.2(11) .
O504 N604 O604 125.0(3) .
O5'A N604 O6'A 125.0(4) .
O504 N604 O6'A 107.7(12) .
O604 N604 O6'A 43.8(15) .
O5'A N604 C604 116.8(4) .
O504 N604 C604 116.8(3) .
O604 N604 C604 118.1(3) .
O6'A N604 C604 118.1(3) .
C105 Br05 O106 168.86(13) 1_455
C605 C105 C205 116.5(3) .
C605 C105 Br05 121.2(3) .
C205 C105 Br05 122.3(3) .
C305 C205 C105 122.8(3) .
C305 C205 N205 117.1(3) .
C105 C205 N205 120.0(3) .
O105 N205 O205 125.1(4) .
O105 N205 C205 117.8(4) .
O205 N205 C205 117.1(3) .
C205 C305 C405 117.8(3) .
C205 C305 H305 121.1 .
C405 C305 H305 121.1 .
C305 C405 C505 122.3(3) .
C305 C405 N405 119.2(3) .
C505 C405 N405 118.5(3) .
O405 N405 O305 124.8(3) .
O405 N405 C405 118.2(3) .
O305 N405 C405 117.0(3) .
C605 C505 C405 117.5(3) .
C605 C505 H505 121.2 .
C405 C505 H505 121.2 .
C505 C605 C105 123.0(3) .
C505 C605 N605 116.9(3) .
C105 C605 N605 120.1(3) .
O505 N605 O605 123.1(4) .
O505 N605 C605 118.3(4) .
O605 N605 C605 118.6(4) .
C106 Br06 O104 159.70(13) 1_665
C206 C106 C606 117.4(3) .
C206 C106 Br06 121.8(2) .
C606 C106 Br06 120.9(2) .
C306 C206 C106 122.8(3) .
C306 C206 N206 117.7(3) .
C106 C206 N206 119.5(3) .
O106 N206 O206 122.7(4) .
O106 N206 C206 118.1(3) .
O206 N206 C206 119.2(3) .
C406 C306 C206 117.2(3) .
C406 C306 H306 121.4 .
C206 C306 H306 121.4 .
C306 C406 C506 123.0(3) .
C306 C406 N406 119.1(3) .
C506 C406 N406 118.0(3) .
O306 N406 O406 124.9(3) .
O306 N406 C406 117.4(3) .
O406 N406 C406 117.7(3) .
C606 C506 C406 117.5(3) .
C606 C506 H506 121.3 .
C406 C506 H506 121.3 .
C506 C606 C106 122.2(3) .
C506 C606 N606 117.5(3) .
C106 C606 N606 120.3(3) .
O606 N606 O506 123.2(4) .
O606 N606 C606 118.7(4) .
O506 N606 C606 118.1(3) .
C107 Br07 O108 168.17(14) 1_565
C207 C107 C607 116.9(3) .
C207 C107 Br07 121.8(3) .
C607 C107 Br07 121.3(3) .
C107 C207 C307 122.6(3) .
C107 C207 N207 119.9(3) .
C307 C207 N207 117.4(3) .
O107 N207 O207 124.8(3) .
O107 N207 C207 118.6(4) .
O207 N207 C207 116.5(3) .
C407 C307 C207 117.5(3) .
C407 C307 H307 121.3 .
C207 C307 H307 121.3 .
C507 C407 C307 122.4(3) .
C507 C407 N407 118.9(3) .
C307 C407 N407 118.7(3) .
O307 N407 O407 125.0(3) .
O307 N407 C407 117.1(3) .
O407 N407 C407 117.9(3) .
C607 C507 C407 118.0(3) .
C607 C507 H507 121.0 .
C407 C507 H507 121.0 .
C507 C607 C107 122.5(3) .
C507 C607 N607 117.6(3) .
C107 C607 N607 119.9(3) .
O607 N607 O507 122.2(4) .
O607 N607 C607 119.0(4) .
O507 N607 C607 118.8(4) .
C108 Br08 O109 160.57(13) 1_655
C208 C108 C608 116.8(3) .
C208 C108 Br08 122.0(2) .
C608 C108 Br08 121.2(2) .
C308 C208 C108 123.4(3) .
C308 C208 N208 117.2(3) .
C108 C208 N208 119.4(3) .
O108 N208 O208 121.9(4) .
O108 N208 C208 118.8(3) .
O208 N208 C208 119.3(3) .
C208 C308 C408 116.9(3) .
C208 C308 H308 121.6 .
C408 C308 H308 121.6 .
C308 C408 C508 122.5(3) .
C308 C408 N408 119.4(3) .
C508 C408 N408 118.1(3) .
O408 N408 O308 124.5(3) .
O408 N408 C408 118.3(3) .
O308 N408 C408 117.1(3) .
C608 C508 C408 118.1(3) .
C608 C508 H508 120.9 .
C408 C508 H508 120.9 .
C508 C608 C108 122.2(3) .
C508 C608 N608 118.2(3) .
C108 C608 N608 119.6(3) .
O608 N608 O508 123.8(4) .
O608 N608 C608 118.3(3) .
O508 N608 C608 118.0(4) .
C109 Br09 O107 160.23(13) 1_445
C209 C109 C609 116.9(3) .
C209 C109 Br09 122.3(3) .
C609 C109 Br09 120.7(3) .
C109 C209 C309 122.8(3) .
C109 C209 N209 120.4(3) .
C309 C209 N209 116.8(3) .
O109 N209 O209 124.7(4) .
O109 N209 C209 118.4(4) .
O209 N209 C209 116.8(4) .
C409 C309 C209 117.6(3) .
C409 C309 H309 121.2 .
C209 C309 H309 121.2 .
C309 C409 C509 122.5(3) .
C309 C409 N409 119.1(3) .
C509 C409 N409 118.4(3) .
O409 N409 O309 124.3(3) .
O409 N409 C409 117.9(4) .
O309 N409 C409 117.7(3) .
C609 C509 C409 117.3(3) .
C609 C509 H509 121.3 .
C409 C509 H509 121.3 .
C509 C609 C109 122.8(3) .
C509 C609 N609 116.7(3) .
C109 C609 N609 120.5(3) .
O6'B N609 O609 44.6(14) .
O6'B N609 O5'B 123.7(4) .
O609 N609 O5'B 106.9(11) .
O6'B N609 O509 106.3(12) .
O609 N609 O509 123.7(4) .
O5'B N609 O509 41.6(14) .
O6'B N609 C609 118.5(4) .
O609 N609 C609 118.5(4) .
O5'B N609 C609 117.7(4) .
O509 N609 C609 117.7(3) .
C110 Br10 O111 174.84(12) 1_545
C210 C110 C610 116.1(3) .
C210 C110 Br10 121.9(3) .
C610 C110 Br10 122.0(3) .
C310 C210 C110 123.0(3) .
C310 C210 N210 117.1(3) .
C110 C210 N210 119.9(3) .
O110 N210 O210 125.1(3) .
O110 N210 C210 118.3(3) .
O210 N210 C210 116.5(3) .
C210 C310 C410 117.7(3) .
C210 C310 H310 121.1 .
C410 C310 H310 121.1 .
C510 C410 C310 122.4(3) .
C510 C410 N410 119.1(3) .
C310 C410 N410 118.5(3) .
O410 N410 O310 125.2(4) .
O410 N410 C410 118.0(4) .
O310 N410 C410 116.8(3) .
C410 C510 C610 117.7(3) .
C410 C510 H510 121.2 .
C610 C510 H510 121.2 .
C510 C610 C110 123.0(3) .
C510 C610 N610 117.1(3) .
C110 C610 N610 119.8(3) .
O510 N610 O610 120.6(4) .
O510 N610 C610 120.9(4) .
O610 N610 C610 118.5(4) .
C111 Br11 O112 163.90(13) 1_455
C211 C111 C611 116.7(3) .
C211 C111 Br11 122.2(2) .
C611 C111 Br11 121.1(3) .
C311 C211 C111 122.6(3) .
C311 C211 N211 117.4(3) .
C111 C211 N211 120.0(3) .
O111 N211 O211 124.5(4) .
O111 N211 C211 118.2(3) .
O211 N211 C211 117.3(4) .
C211 C311 C411 117.9(3) .
C211 C311 H311 121.1 .
C411 C311 H311 121.1 .
C511 C411 C311 122.0(3) .
C511 C411 N411 118.7(3) .
C311 C411 N411 119.3(3) .
O411 N411 O311 124.5(4) .
O411 N411 C411 117.9(3) .
O311 N411 C411 117.5(3) .
C611 C511 C411 118.0(3) .
C611 C511 H511 121.0 .
C411 C511 H511 121.0 .
C511 C611 C111 122.8(3) .
C511 C611 N611 117.7(3) .
C111 C611 N611 119.5(3) .
O511 N611 O611 123.6(4) .
O511 N611 C611 118.7(3) .
O611 N611 C611 117.6(4) .
C112 Br12 O110 173.49(13) 1_665
C212 C112 C612 116.7(3) .
C212 C112 Br12 121.5(3) .
C612 C112 Br12 121.8(3) .
C312 C212 C112 122.8(3) .
C312 C212 N212 117.5(3) .
C112 C212 N212 119.8(3) .
O212 N212 O112 124.9(4) .
O212 N212 C212 117.2(4) .
O112 N212 C212 117.9(4) .
C412 C312 C212 117.7(3) .
C412 C312 H312 121.1 .
C212 C312 H312 121.1 .
C312 C412 C512 123.1(3) .
C312 C412 N412 118.7(3) .
C512 C412 N412 118.3(3) .
O412 N412 O312 124.9(4) .
O412 N412 C412 118.4(4) .
O312 N412 C412 116.7(4) .
C412 C512 C612 116.9(3) .
C412 C512 H512 121.6 .
C612 C512 H512 121.6 .
C512 C612 C112 122.9(3) .
C512 C612 N612 117.2(3) .
C112 C612 N612 119.9(3) .
O512 N612 O612 121.9(4) .
O512 N612 C612 119.1(3) .
O612 N612 C612 119.0(3) .

loop_
_geom_bond_atom_site_label_1
_geom_bond_atom_site_label_2
_geom_bond_distance
_geom_bond_site_symmetry_2
Br01 C101 1.869(3) .
Br01 O102 3.069(3) 1_565
C101 C601 1.387(5) .
C101 C201 1.387(5) .
C201 C301 1.376(5) .
C201 N201 1.482(5) .
N201 O201 1.178(6) .
N201 O101 1.194(5) .
C301 C401 1.364(5) .
C301 H301 0.9300 .
C401 C501 1.376(5) .
C401 N401 1.474(5) .
N401 O301 1.209(5) .
N401 O401 1.212(5) .
C501 C601 1.372(5) .
C501 H501 0.9300 .
C601 N601 1.472(4) .
N601 O601 1.176(4) .
N601 O501 1.181(4) .
Br02 C102 1.872(3) .
Br02 O103 3.066(3) 1_655
C102 C202 1.390(5) .
C102 C602 1.392(5) .
C202 C302 1.372(5) .
C202 N202 1.474(4) .
N202 O202 1.204(4) .
N202 O102 1.204(4) .
C302 C402 1.371(5) .
C302 H302 0.9300 .
C402 C502 1.376(5) .
C402 N402 1.465(4) .
N402 O402 1.215(5) .
N402 O302 1.224(5) .
C502 C602 1.368(5) .
C502 H502 0.9300 .
C602 N602 1.472(5) .
N602 O502 1.121(5) .
N602 O602 1.137(6) .
Br03 C103 1.873(3) .
Br03 O101 3.210(3) 1_445
C103 C203 1.385(5) .
C103 C603 1.386(5) .
C203 C303 1.367(5) .
C203 N203 1.474(4) .
N203 O103 1.188(4) .
N203 O203 1.193(5) .
C303 C403 1.375(5) .
C303 H303 0.9300 .
C403 C503 1.376(5) .
C403 N403 1.470(4) .
N403 O403 1.203(5) .
N403 O303 1.217(5) .
C503 C603 1.374(5) .
C503 H503 0.9300 .
C603 N603 1.476(4) .
N603 O503 1.182(4) .
N603 O603 1.187(5) .
Br04 C104 1.870(3) .
Br04 O105 3.135(4) 1_545
C104 C204 1.377(5) .
C104 C604 1.398(5) .
C204 C304 1.368(5) .
C204 N204 1.488(4) .
N204 O104 1.185(5) .
N204 O204 1.192(5) .
C304 C404 1.379(5) .
C304 H304 0.9300 .
C404 C504 1.378(5) .
C404 N404 1.462(4) .
N404 O304 1.192(5) .
N404 O404 1.210(5) .
C504 C604 1.363(5) .
C504 H504 0.9300 .
C604 N604 1.473(4) .
N604 O5'A 1.207(5) .
N604 O504 1.207(4) .
N604 O604 1.208(5) .
N604 O6'A 1.208(5) .
Br05 C105 1.870(3) .
Br05 O106 3.090(4) 1_455
C105 C605 1.383(5) .
C105 C205 1.387(5) .
C205 C305 1.374(5) .
C205 N205 1.481(4) .
N205 O105 1.192(5) .
N205 O205 1.196(5) .
C305 C405 1.374(5) .
C305 H305 0.9300 .
C405 C505 1.380(5) .
C405 N405 1.460(4) .
N405 O405 1.215(4) .
N405 O305 1.220(4) .
C505 C605 1.374(5) .
C505 H505 0.9300 .
C605 N605 1.478(4) .
N605 O505 1.156(6) .
N605 O605 1.166(6) .
Br06 C106 1.874(3) .
Br06 O104 3.108(3) 1_665
C106 C206 1.379(5) .
C106 C606 1.386(5) .
C206 C306 1.376(5) .
C206 N206 1.471(4) .
N206 O106 1.166(5) .
N206 O206 1.168(5) .
C306 C406 1.374(5) .
C306 H306 0.9300 .
C406 C506 1.379(5) .
C406 N406 1.477(4) .
N406 O306 1.212(5) .
N406 O406 1.217(4) .
C506 C606 1.377(5) .
C506 H506 0.9300 .
C606 N606 1.465(4) .
N606 O606 1.178(5) .
N606 O506 1.185(5) .
Br07 C107 1.875(3) .
Br07 O108 3.118(3) 1_565
C107 C207 1.378(5) .
C107 C607 1.387(5) .
C207 C307 1.379(5) .
C207 N207 1.476(4) .
N207 O107 1.185(5) .
N207 O207 1.205(5) .
C307 C407 1.375(4) .
C307 H307 0.9300 .
C407 C507 1.372(5) .
C407 N407 1.466(4) .
N407 O307 1.217(4) .
N407 O407 1.218(4) .
C507 C607 1.366(5) .
C507 H507 0.9300 .
C607 N607 1.472(4) .
N607 O607 1.155(5) .
N607 O507 1.159(5) .
Br08 C108 1.873(3) .
Br08 O109 3.086(4) 1_655
C108 C208 1.378(5) .
C108 C608 1.393(5) .
C208 C308 1.376(5) .
C208 N208 1.475(4) .
N208 O108 1.155(5) .
N208 O208 1.157(4) .
C308 C408 1.379(5) .
C308 H308 0.9300 .
C408 C508 1.383(5) .
C408 N408 1.469(4) .
N408 O408 1.207(4) .
N408 O308 1.208(4) .
C508 C608 1.365(5) .
C508 H508 0.9300 .
C608 N608 1.471(4) .
N608 O608 1.165(5) .
N608 O508 1.179(5) .
Br09 C109 1.873(3) .
Br09 O107 3.125(3) 1_445
C109 C209 1.374(5) .
C109 C609 1.382(5) .
C209 C309 1.375(5) .
C209 N209 1.482(5) .
N209 O109 1.188(5) .
N209 O209 1.198(5) .
C309 C409 1.370(5) .
C309 H309 0.9300 .
C409 C509 1.379(5) .
C409 N409 1.475(4) .
N409 O409 1.200(5) .
N409 O309 1.204(5) .
C509 C609 1.375(5) .
C509 H509 0.9300 .
C609 N609 1.469(4) .
N609 O6'B 1.198(5) .
N609 O609 1.198(5) .
N609 O5'B 1.205(5) .
N609 O509 1.205(5) .
Br10 C110 1.875(3) .
Br10 O111 3.081(3) 1_545
C110 C210 1.387(5) .
C110 C610 1.389(5) .
C210 C310 1.367(5) .
C210 N210 1.480(4) .
N210 O110 1.199(4) .
N210 O210 1.213(4) .
C310 C410 1.382(5) .
C310 H310 0.9300 .
C410 C510 1.366(5) .
C410 N410 1.473(4) .
N410 O410 1.204(5) .
N410 O310 1.227(4) .
C510 C610 1.375(5) .
C510 H510 0.9300 .
C610 N610 1.478(5) .
N610 O510 1.126(5) .
N610 O610 1.132(6) .
Br11 C111 1.873(3) .
Br11 O112 3.200(3) 1_455
C111 C211 1.383(5) .
C111 C611 1.389(5) .
C211 C311 1.370(5) .
C211 N211 1.477(4) .
N211 O111 1.191(5) .
N211 O211 1.195(5) .
C311 C411 1.380(5) .
C311 H311 0.9300 .
C411 C511 1.376(5) .
C411 N411 1.474(4) .
N411 O411 1.205(5) .
N411 O311 1.208(5) .
C511 C611 1.363(5) .
C511 H511 0.9300 .
C611 N611 1.470(4) .
N611 O511 1.180(5) .
N611 O611 1.190(5) .
Br12 C112 1.874(3) .
Br12 O110 3.049(3) 1_665
C112 C212 1.379(5) .
C112 C612 1.388(5) .
C212 C312 1.377(5) .
C212 N212 1.477(5) .
N212 O212 1.180(6) .
N212 O112 1.192(5) .
C312 C412 1.367(5) .
C312 H312 0.9300 .
C412 C512 1.377(5) .
C412 N412 1.467(5) .
N412 O412 1.210(5) .
N412 O312 1.216(5) .
C512 C612 1.383(5) .
C512 H512 0.9300 .
C612 N612 1.467(4) .
N612 O512 1.179(4) .
N612 O612 1.183(4) .

loop_
_geom_hbond_atom_site_label_D
_geom_hbond_atom_site_label_H
_geom_hbond_atom_site_label_A
_geom_hbond_distance_DH
_geom_hbond_distance_HA
_geom_hbond_distance_DA
_geom_hbond_angle_DHA
_geom_hbond_site_symmetry_A
C301 H301 O302 0.93 2.41 3.335(4) 170.6 .
C302 H302 O303 0.93 2.46 3.340(4) 158.8 .
C303 H303 O301 0.93 2.39 3.309(4) 171.0 .
C304 H304 O305 0.93 2.40 3.329(4) 175.4 .
C305 H305 O306 0.93 2.43 3.356(4) 177.6 .
C306 H306 O304 0.93 2.42 3.338(4) 168.7 .
C307 H307 O308 0.93 2.40 3.331(4) 176.0 .
C308 H308 O309 0.93 2.41 3.334(4) 170.0 .
C309 H309 O307 0.93 2.43 3.358(4) 174.7 .
C310 H310 O311 0.93 2.45 3.336(4) 158.9 .
C311 H311 O312 0.93 2.38 3.300(4) 172.2 .
C312 H312 O310 0.93 2.43 3.353(4) 171.0 .
C504 H504 O605 0.93 2.48 3.350(5) 156.1 1_655
C505 H505 O606 0.93 2.44 3.333(5) 161.5 1_445
C506 H506 O604 0.93 2.51 3.392(5) 158.3 1_565
C507 H507 O608 0.93 2.45 3.346(5) 161.0 1_455
C509 H509 O607 0.93 2.42 3.314(5) 160.3 1_545

loop_
_geom_torsion_atom_site_label_1
_geom_torsion_atom_site_label_2
_geom_torsion_atom_site_label_3
_geom_torsion_atom_site_label_4
_geom_torsion
_geom_torsion_site_symmetry_1
O102 Br01 C101 C601 -124.6(11) 1_565
O102 Br01 C101 C201 56.4(13) 1_565
C601 C101 C201 C301 -0.1(6) .
Br01 C101 C201 C301 179.0(3) .
C601 C101 C201 N201 179.6(4) .
Br01 C101 C201 N201 -1.3(5) .
C301 C201 N201 O201 -84.9(6) .
C101 C201 N201 O201 95.4(6) .
C301 C201 N201 O101 91.0(5) .
C101 C201 N201 O101 -88.7(5) .
C101 C201 C301 C401 -0.7(6) .
N201 C201 C301 C401 179.6(4) .
C201 C301 C401 C501 1.0(6) .
C201 C301 C401 N401 -177.3(4) .
C301 C401 N401 O301 -21.5(6) .
C501 C401 N401 O301 160.1(4) .
C301 C401 N401 O401 159.5(5) .
C501 C401 N401 O401 -18.9(6) .
C301 C401 C501 C601 -0.4(6) .
N401 C401 C501 C601 177.9(4) .
C401 C501 C601 C101 -0.5(6) .
C401 C501 C601 N601 -178.2(3) .
C201 C101 C601 C501 0.7(5) .
Br01 C101 C601 C501 -178.4(3) .
C201 C101 C601 N601 178.3(3) .
Br01 C101 C601 N601 -0.8(5) .
C501 C601 N601 O601 92.7(5) .
C101 C601 N601 O601 -85.0(5) .
C501 C601 N601 O501 -84.8(5) .
C101 C601 N601 O501 97.4(5) .
O103 Br02 C102 C202 -62(2) 1_655
O103 Br02 C102 C602 116.6(18) 1_655
C602 C102 C202 C302 1.0(5) .
Br02 C102 C202 C302 179.5(3) .
C602 C102 C202 N202 -178.8(3) .
Br02 C102 C202 N202 -0.3(4) .
C302 C202 N202 O202 -61.2(4) .
C102 C202 N202 O202 118.6(4) .
C302 C202 N202 O102 117.0(4) .
C102 C202 N202 O102 -63.2(4) .
C102 C202 C302 C402 0.8(5) .
N202 C202 C302 C402 -179.4(3) .
C202 C302 C402 C502 -1.1(5) .
C202 C302 C402 N402 178.1(3) .
C302 C402 N402 O402 -162.4(4) .
C502 C402 N402 O402 16.8(6) .
C302 C402 N402 O302 18.5(5) .
C502 C402 N402 O302 -162.3(4) .
C302 C402 C502 C602 -0.5(6) .
N402 C402 C502 C602 -179.6(3) .
C402 C502 C602 C102 2.4(6) .
C402 C502 C602 N602 -179.9(4) .
C202 C102 C602 C502 -2.6(5) .
Br02 C102 C602 C502 178.8(3) .
C202 C102 C602 N602 179.7(3) .
Br02 C102 C602 N602 1.2(5) .
C502 C602 N602 O502 83.4(7) .
C102 C602 N602 O502 -98.9(7) .
C502 C602 N602 O602 -91.4(7) .
C102 C602 N602 O602 86.4(7) .
O101 Br03 C103 C203 89.3(5) 1_445
O101 Br03 C103 C603 -90.2(5) 1_445
C603 C103 C203 C303 0.2(5) .
Br03 C103 C203 C303 -179.3(3) .
C603 C103 C203 N203 -179.4(3) .
Br03 C103 C203 N203 1.1(5) .
C303 C203 N203 O103 -111.2(4) .
C103 C203 N203 O103 68.4(5) .
C303 C203 N203 O203 65.4(5) .
C103 C203 N203 O203 -115.0(5) .
C103 C203 C303 C403 0.6(5) .
N203 C203 C303 C403 -179.8(3) .
C203 C303 C403 C503 -0.4(5) .
C203 C303 C403 N403 178.7(3) .
C303 C403 N403 O403 -174.0(4) .
C503 C403 N403 O403 5.1(6) .
C303 C403 N403 O303 4.2(6) .
C503 C403 N403 O303 -176.7(4) .
C303 C403 C503 C603 -0.7(5) .
N403 C403 C503 C603 -179.7(3) .
C403 C503 C603 C103 1.5(5) .
C403 C503 C603 N603 -179.0(3) .
C203 C103 C603 C503 -1.3(5) .
Br03 C103 C603 C503 178.2(3) .
C203 C103 C603 N603 179.3(3) .
Br03 C103 C603 N603 -1.2(4) .
C503 C603 N603 O503 -88.1(5) .
C103 C603 N603 O503 91.4(5) .
C503 C603 N603 O603 90.6(5) .
C103 C603 N603 O603 -89.9(5) .
O105 Br04 C104 C204 -78.9(5) 1_545
O105 Br04 C104 C604 103.2(5) 1_545
C604 C104 C204 C304 -1.5(5) .
Br04 C104 C204 C304 -179.6(3) .
C604 C104 C204 N204 178.6(3) .
Br04 C104 C204 N204 0.6(5) .
C304 C204 N204 O104 -109.5(5) .
C104 C204 N204 O104 70.4(5) .
C304 C204 N204 O204 68.0(5) .
C104 C204 N204 O204 -112.1(5) .
C104 C204 C304 C404 0.3(6) .
N204 C204 C304 C404 -179.8(3) .
C204 C304 C404 C504 1.1(6) .
C204 C304 C404 N404 -178.7(3) .
C504 C404 N404 O304 173.7(4) .
C304 C404 N404 O304 -6.5(6) .
C504 C404 N404 O404 -8.3(7) .
C304 C404 N404 O404 171.6(5) .
C304 C404 C504 C604 -1.1(6) .
N404 C404 C504 C604 178.7(3) .
C404 C504 C604 C104 -0.3(6) .
C404 C504 C604 N604 -179.7(3) .
C204 C104 C604 C504 1.5(5) .
Br04 C104 C604 C504 179.6(3) .
C204 C104 C604 N604 -179.0(3) .
Br04 C104 C604 N604 -1.0(5) .
C504 C604 N604 O5'A -109.6(18) .
C104 C604 N604 O5'A 71.0(19) .
C504 C604 N604 O504 -62.4(5) .
C104 C604 N604 O504 118.1(5) .
C504 C604 N604 O604 118.6(5) .
C104 C604 N604 O604 -60.9(6) .
C504 C604 N604 O6'A 69(2) .
C104 C604 N604 O6'A -111(2) .
O106 Br05 C105 C605 -71.7(9) 1_455
O106 Br05 C105 C205 105.7(8) 1_455
C605 C105 C205 C305 -1.4(5) .
Br05 C105 C205 C305 -178.9(3) .
C605 C105 C205 N205 177.3(3) .
Br05 C105 C205 N205 -0.2(5) .
C305 C205 N205 O105 -116.4(4) .
C105 C205 N205 O105 64.8(5) .
C305 C205 N205 O205 64.2(5) .
C105 C205 N205 O205 -114.6(4) .
C105 C205 C305 C405 -1.8(5) .
N205 C205 C305 C405 179.4(3) .
C205 C305 C405 C505 2.4(5) .
C205 C305 C405 N405 -177.9(3) .
C305 C405 N405 O405 159.5(3) .
C505 C405 N405 O405 -20.8(5) .
C305 C405 N405 O305 -22.0(5) .
C505 C405 N405 O305 157.6(4) .
C305 C405 C505 C605 0.3(5) .
N405 C405 C505 C605 -179.4(3) .
C405 C505 C605 C105 -3.8(5) .
C405 C505 C605 N605 177.0(3) .
C205 C105 C605 C505 4.3(6) .
Br05 C105 C605 C505 -178.1(3) .
C205 C105 C605 N605 -176.5(3) .
Br05 C105 C605 N605 1.0(5) .
C505 C605 N605 O505 -87.6(6) .
C105 C605 N605 O505 93.3(6) .
C505 C605 N605 O605 92.0(6) .
C105 C605 N605 O605 -87.2(6) .
O104 Br06 C106 C206 -81.4(5) 1_665
O104 Br06 C106 C606 99.8(4) 1_665
C606 C106 C206 C306 -1.0(5) .
Br06 C106 C206 C306 -179.9(3) .
C606 C106 C206 N206 179.1(3) .
Br06 C106 C206 N206 0.2(4) .
C306 C206 N206 O106 90.7(5) .
C106 C206 N206 O106 -89.4(5) .
C306 C206 N206 O206 -86.8(5) .
C106 C206 N206 O206 93.1(5) .
C106 C206 C306 C406 0.1(5) .
N206 C206 C306 C406 180.0(3) .
C206 C306 C406 C506 0.5(5) .
C206 C306 C406 N406 -178.0(3) .
C306 C406 N406 O306 -11.0(6) .
C506 C406 N406 O306 170.4(4) .
C306 C406 N406 O406 167.1(4) .
C506 C406 N406 O406 -11.4(5) .
C306 C406 C506 C606 -0.1(5) .
N406 C406 C506 C606 178.4(3) .
C406 C506 C606 C106 -0.8(5) .
C406 C506 C606 N606 179.3(3) .
C206 C106 C606 C506 1.4(5) .
Br06 C106 C606 C506 -179.7(3) .
C206 C106 C606 N606 -178.7(3) .
Br06 C106 C606 N606 0.2(4) .
C506 C606 N606 O606 103.5(5) .
C106 C606 N606 O606 -76.4(6) .
C506 C606 N606 O506 -78.3(5) .
C106 C606 N606 O506 101.8(5) .
O108 Br07 C107 C207 -120.7(7) 1_565
O108 Br07 C107 C607 58.3(9) 1_565
C607 C107 C207 C307 0.3(5) .
Br07 C107 C207 C307 179.3(3) .
C607 C107 C207 N207 -178.8(3) .
Br07 C107 C207 N207 0.3(5) .
C107 C207 N207 O107 -73.5(5) .
C307 C207 N207 O107 107.4(5) .
C107 C207 N207 O207 108.3(4) .
C307 C207 N207 O207 -70.9(5) .
C107 C207 C307 C407 1.5(5) .
N207 C207 C307 C407 -179.4(3) .
C207 C307 C407 C507 -1.7(5) .
C207 C307 C407 N407 179.0(3) .
C507 C407 N407 O307 -158.0(4) .
C307 C407 N407 O307 21.3(5) .
C507 C407 N407 O407 21.1(5) .
C307 C407 N407 O407 -159.6(3) .
C307 C407 C507 C607 0.1(5) .
N407 C407 C507 C607 179.4(3) .
C407 C507 C607 C107 1.8(5) .
C407 C507 C607 N607 -178.4(3) .
C207 C107 C607 C507 -2.0(5) .
Br07 C107 C607 C507 179.0(3) .
C207 C107 C607 N607 178.2(3) .
Br07 C107 C607 N607 -0.9(5) .
C507 C607 N607 O607 -97.6(6) .
C107 C607 N607 O607 82.2(6) .
C507 C607 N607 O507 82.9(6) .
C107 C607 N607 O507 -97.3(6) .
O109 Br08 C108 C208 68.8(6) 1_655
O109 Br08 C108 C608 -112.1(4) 1_655
C608 C108 C208 C308 0.7(5) .
Br08 C108 C208 C308 179.9(3) .
C608 C108 C208 N208 -178.8(3) .
Br08 C108 C208 N208 0.4(5) .
C308 C208 N208 O108 -91.4(5) .
C108 C208 N208 O108 88.1(6) .
C308 C208 N208 O208 87.8(5) .
C108 C208 N208 O208 -92.7(5) .
C108 C208 C308 C408 0.7(5) .
N208 C208 C308 C408 -179.8(3) .
C208 C308 C408 C508 -1.7(5) .
C208 C308 C408 N408 177.8(3) .
C308 C408 N408 O408 -167.7(4) .
C508 C408 N408 O408 11.9(5) .
C308 C408 N408 O308 10.9(6) .
C508 C408 N408 O308 -169.5(4) .
C308 C408 C508 C608 1.2(5) .
N408 C408 C508 C608 -178.3(3) .
C408 C508 C608 C108 0.3(5) .
C408 C508 C608 N608 -179.6(3) .
C208 C108 C608 C508 -1.2(5) .
Br08 C108 C608 C508 179.6(3) .
C208 C108 C608 N608 178.7(3) .
Br08 C108 C608 N608 -0.5(5) .
C508 C608 N608 O608 -102.2(5) .
C108 C608 N608 O608 77.9(6) .
C508 C608 N608 O508 77.2(5) .
C108 C608 N608 O508 -102.7(5) .
O107 Br09 C109 C209 84.3(5) 1_445
O107 Br09 C109 C609 -99.0(5) 1_445
C609 C109 C209 C309 2.7(6) .
Br09 C109 C209 C309 179.5(3) .
C609 C109 C209 N209 -178.3(3) .
Br09 C109 C209 N209 -1.5(5) .
C109 C209 N209 O109 -61.9(6) .
C309 C209 N209 O109 117.2(5) .
C109 C209 N209 O209 119.5(5) .
C309 C209 N209 O209 -61.4(5) .
C109 C209 C309 C409 -0.6(6) .
N209 C209 C309 C409 -179.7(4) .
C209 C309 C409 C509 -1.6(6) .
C209 C309 C409 N409 179.0(4) .
C309 C409 N409 O409 -171.9(5) .
C509 C409 N409 O409 8.8(7) .
C309 C409 N409 O309 6.2(6) .
C509 C409 N409 O309 -173.1(4) .
C309 C409 C509 C609 1.6(6) .
N409 C409 C509 C609 -179.1(4) .
C409 C509 C609 C109 0.7(6) .
C409 C509 C609 N609 -178.6(3) .
C209 C109 C609 C509 -2.7(5) .
Br09 C109 C609 C509 -179.6(3) .
C209 C109 C609 N609 176.5(3) .
Br09 C109 C609 N609 -0.4(5) .
C509 C609 N609 O6'B -63.8(19) .
C109 C609 N609 O6'B 116.9(19) .
C509 C609 N609 O609 -115.0(6) .
C109 C609 N609 O609 65.8(7) .
C509 C609 N609 O5'B 113.8(18) .
C109 C609 N609 O5'B -65.4(19) .
C509 C609 N609 O509 66.5(6) .
C109 C609 N609 O509 -112.7(6) .
O111 Br10 C110 C210 72.0(16) 1_545
O111 Br10 C110 C610 -107.6(15) 1_545
C610 C110 C210 C310 -0.2(5) .
Br10 C110 C210 C310 -179.8(3) .
C610 C110 C210 N210 -179.8(3) .
Br10 C110 C210 N210 0.6(4) .
C310 C210 N210 O110 -116.1(4) .
C110 C210 N210 O110 63.4(4) .
C310 C210 N210 O210 61.1(4) .
C110 C210 N210 O210 -119.3(4) .
C110 C210 C310 C410 -1.0(5) .
N210 C210 C310 C410 178.6(3) .
C210 C310 C410 C510 1.4(5) .
C210 C310 C410 N410 -178.3(3) .
C510 C410 N410 O410 -16.6(5) .
C310 C410 N410 O410 163.1(4) .
C510 C410 N410 O310 162.1(4) .
C310 C410 N410 O310 -18.3(5) .
C310 C410 C510 C610 -0.6(5) .
N410 C410 C510 C610 179.1(3) .
C410 C510 C610 C110 -0.7(6) .
C410 C510 C610 N610 -179.9(3) .
C210 C110 C610 C510 1.1(5) .
Br10 C110 C610 C510 -179.3(3) .
C210 C110 C610 N610 -179.8(3) .
Br10 C110 C610 N610 -0.2(5) .
C510 C610 N610 O510 -82.8(7) .
C110 C610 N610 O510 98.0(6) .
C510 C610 N610 O610 93.7(7) .
C110 C610 N610 O610 -85.5(7) .
O112 Br11 C111 C211 -90.8(6) 1_455
O112 Br11 C111 C611 88.0(5) 1_455
C611 C111 C211 C311 0.2(5) .
Br11 C111 C211 C311 179.1(3) .
C611 C111 C211 N211 -179.7(3) .
Br11 C111 C211 N211 -0.8(5) .
C311 C211 N211 O111 111.1(4) .
C111 C211 N211 O111 -69.0(5) .
C311 C211 N211 O211 -66.7(5) .
C111 C211 N211 O211 113.3(5) .
C111 C211 C311 C411 -0.8(5) .
N211 C211 C311 C411 179.2(3) .
C211 C311 C411 C511 0.9(5) .
C211 C311 C411 N411 -178.8(3) .
C511 C411 N411 O411 -5.5(6) .
C311 C411 N411 O411 174.3(4) .
C511 C411 N411 O311 176.7(4) .
C311 C411 N411 O311 -3.6(6) .
C311 C411 C511 C611 -0.5(6) .
N411 C411 C511 C611 179.3(3) .
C411 C511 C611 C111 -0.1(5) .
C411 C511 C611 N611 179.1(3) .
C211 C111 C611 C511 0.2(5) .
Br11 C111 C611 C511 -178.7(3) .
C211 C111 C611 N611 -179.0(3) .
Br11 C111 C611 N611 2.1(5) .
C511 C611 N611 O511 86.4(5) .
C111 C611 N611 O511 -94.3(5) .
C511 C611 N611 O611 -90.8(5) .
C111 C611 N611 O611 88.5(5) .
O110 Br12 C112 C212 -55.0(12) 1_665
O110 Br12 C112 C612 126.3(10) 1_665
C612 C112 C212 C312 -0.2(6) .
Br12 C112 C212 C312 -179.1(3) .
C612 C112 C212 N212 -179.8(3) .
Br12 C112 C212 N212 1.3(5) .
C312 C212 N212 O212 86.8(6) .
C112 C212 N212 O212 -93.5(6) .
C312 C212 N212 O112 -90.8(5) .
C112 C212 N212 O112 88.9(5) .
C112 C212 C312 C412 0.8(6) .
N212 C212 C312 C412 -179.6(4) .
C212 C312 C412 C512 -0.9(6) .
C212 C312 C412 N412 176.9(4) .
C312 C412 N412 O412 -159.3(4) .
C512 C412 N412 O412 18.7(6) .
C312 C412 N412 O312 21.5(6) .
C512 C412 N412 O312 -160.5(4) .
C312 C412 C512 C612 0.5(6) .
N412 C412 C512 C612 -177.4(4) .
C412 C512 C612 C112 0.1(6) .
C412 C512 C612 N612 178.3(3) .
C212 C112 C612 C512 -0.3(5) .
Br12 C112 C612 C512 178.6(3) .
C212 C112 C612 N612 -178.3(3) .
Br12 C112 C612 N612 0.5(5) .
C512 C612 N612 O512 85.3(5) .
C112 C612 N612 O512 -96.6(5) .
C512 C612 N612 O612 -93.5(5) .
C112 C612 N612 O612 84.7(5) .
